data_7716166
loop_
_publ_author_name
'Karmakar, Himadri'
'Kumar, Gobbilla Sai'
'Pal, Kuntal'
'Chandrasekhar, Vadapalli'
'Panda, Tarun K.'

_publ_section_title
;
 Tri-coordinated zinc alkyl complexes with <i>N</i>^<i>S</i>/<i>Se</i>
 coordination of imino-phosphanamidinate chalcogenide ligands as
 precursors for efficient hydroboration of nitriles and esters.
;
_journal_issue 25
_journal_name_full 'Dalton transactions (Cambridge, England : 2003)'
_journal_page_first 10592
_journal_page_last 10602
_journal_paper_doi 10.1039/d4dt00840e
_journal_volume 53
_journal_year 2024
_chemical_formula_moiety 'C47 H63 N4 P Se Zn'
_chemical_formula_sum 'C47 H63 N4 P Se Zn'
_chemical_formula_weight 859.31
_space_group_crystal_system monoclinic
_space_group_IT_number 14
_space_group_name_Hall '-P 2ybc'
_space_group_name_H-M_alt 'P 1 21/c 1'
_atom_sites_solution_hydrogens geom
_atom_sites_solution_primary iterative
_audit_creation_date 2024-03-19
_audit_creation_method
;
Olex2 1.3-alpha
(compiled 2020.11.12 svn.r5f609507 for OlexSys, GUI svn.r6408)
;
_audit_update_record
;
2024-03-20 deposited with the CCDC.	2024-05-22 downloaded from the CCDC.
;
_cell_angle_alpha 90
_cell_angle_beta 101.243(4)
_cell_angle_gamma 90
_cell_formula_units_Z 4
_cell_length_a 9.6029(4)
_cell_length_b 38.6821(18)
_cell_length_c 12.2040(5)
_cell_measurement_reflns_used 14792
_cell_measurement_temperature 100
_cell_measurement_theta_max 27.0960
_cell_measurement_theta_min 2.7270
_cell_volume 4446.3(3)
_computing_cell_refinement 'CrysAlisPro 1.171.39.29d (Rigaku OD, 2017)'
_computing_data_collection 'CrysAlisPro 1.171.39.29d (Rigaku OD, 2017)'
_computing_data_reduction 'CrysAlisPro 1.171.39.29d (Rigaku OD, 2017)'
_computing_molecular_graphics 'Olex2 1.3-alpha (Dolomanov et al., 2009)'
_computing_publication_material 'Olex2 1.3-alpha (Dolomanov et al., 2009)'
_computing_structure_refinement 'XL  (Sheldrick, 2008)'
_computing_structure_solution 'olex2.solve 1.3-alpha (Bourhis et al., 2015)'
_diffrn_ambient_environment N~2~
_diffrn_ambient_temperature 100
_diffrn_detector 'CCD plate'
_diffrn_measured_fraction_theta_full 0.990
_diffrn_measured_fraction_theta_max 0.859
_diffrn_measurement_details
;
List of Runs (angles in degrees, time in seconds):

  # Type    Start    End  Width  t~exp~   \w     \q     \k     \f   Frames
#--------------------------------------------------------------------------
  1  \w    -46.00 -21.00   0.25    8.54    --    7.10 -59.00 -21.00  100
  2  \w     12.00  37.00   0.25    8.54    --    7.10  59.00 119.00  100
  3  \w    -46.00 -21.00   0.25    8.54    --   -7.50 -59.00 -21.00  100
  4  \w     -3.00  22.00   0.25    8.54    --   -7.50  59.00 119.00  100
  5  \w     55.00  94.00   0.25    8.54    --    7.10  77.00-180.00  156
  6  \w     53.00  78.00   0.25    8.54    --    7.10  77.00 -30.00  100
  7  \w     54.00  81.00   0.25    8.54    --    7.10  77.00   0.00  108
  8  \w     69.00  96.00   0.25    8.54    --    7.10  77.00  60.00  108
  9  \w    -63.00  -1.00   0.25    8.54    --   -7.50 -82.00 120.00  248
 10  \w    -94.00  15.00   0.25    8.54    --   -7.50 -57.00 -90.00  436
;
_diffrn_measurement_device 'four-circle diffractometer'
_diffrn_measurement_device_type 'XtaLAB AFC12 (RINC): Kappa single'
_diffrn_measurement_method '\w scans'
_diffrn_orient_matrix_type 'CrysAlisPro convention (1999,Acta A55,543-557)'
_diffrn_orient_matrix_UB_11 -0.0510251000
_diffrn_orient_matrix_UB_12 0.0084139000
_diffrn_orient_matrix_UB_13 0.0256366000
_diffrn_orient_matrix_UB_21 -0.0242521000
_diffrn_orient_matrix_UB_22 0.0094737000
_diffrn_orient_matrix_UB_23 -0.0497470000
_diffrn_orient_matrix_UB_31 -0.0497499000
_diffrn_orient_matrix_UB_32 -0.0132569000
_diffrn_orient_matrix_UB_33 -0.0195404000
_diffrn_radiation_monochromator graphite
_diffrn_radiation_probe x-ray
_diffrn_radiation_type 'Mo K\a'
_diffrn_radiation_wavelength 0.71073
_diffrn_reflns_av_R_equivalents 0.0518
_diffrn_reflns_av_unetI/netI 0.0583
_diffrn_reflns_Laue_measured_fraction_full 0.990
_diffrn_reflns_Laue_measured_fraction_max 0.859
_diffrn_reflns_limit_h_max 13
_diffrn_reflns_limit_h_min -11
_diffrn_reflns_limit_k_max 52
_diffrn_reflns_limit_k_min -43
_diffrn_reflns_limit_l_max 16
_diffrn_reflns_limit_l_min -16
_diffrn_reflns_number 45472
_diffrn_reflns_point_group_measured_fraction_full 0.990
_diffrn_reflns_point_group_measured_fraction_max 0.859
_diffrn_reflns_theta_full 25.242
_diffrn_reflns_theta_max 28.946
_diffrn_reflns_theta_min 2.938
_diffrn_source 'fine-focus sealed X-ray tube'
_diffrn_source_type 'Enhance (Mo) X-ray Source'
_exptl_absorpt_coefficient_mu 1.443
_exptl_absorpt_correction_T_max 1.00000
_exptl_absorpt_correction_T_min 0.27304
_exptl_absorpt_correction_type multi-scan
_exptl_absorpt_process_details
;
CrysAlisPro 1.171.39.29d (Rigaku Oxford Diffraction, 2017)
Empirical absorption correction using spherical harmonics,
 implemented in SCALE3 ABSPACK scaling algorithm.
;
_exptl_crystal_colour colorless
_exptl_crystal_density_diffrn 1.284
_exptl_crystal_description block
_exptl_crystal_F_000 1808
_exptl_crystal_size_max 0.29
_exptl_crystal_size_mid 0.21
_exptl_crystal_size_min 0.19
_refine_diff_density_max 0.392
_refine_diff_density_min -0.523
_refine_diff_density_rms 0.059
_refine_ls_extinction_method none
_refine_ls_goodness_of_fit_ref 1.020
_refine_ls_hydrogen_treatment constr
_refine_ls_matrix_type full
_refine_ls_number_parameters 493
_refine_ls_number_reflns 10081
_refine_ls_number_restraints 2
_refine_ls_restrained_S_all 1.021
_refine_ls_R_factor_all 0.0798
_refine_ls_R_factor_gt 0.0471
_refine_ls_shift/su_max 0.002
_refine_ls_shift/su_mean 0.000
_refine_ls_structure_factor_coef Fsqd
_refine_ls_weighting_details 'w=1/[\s^2^(Fo^2^)+(0.0435P)^2^+2.3940P] where P=(Fo^2^+2Fc^2^)/3'
_refine_ls_weighting_scheme calc
_refine_ls_wR_factor_gt 0.1004
_refine_ls_wR_factor_ref 0.1076
_reflns_Friedel_coverage 0.000
_reflns_number_gt 6909
_reflns_number_total 10081
_reflns_threshold_expression 'I > 2\s(I)'
_cod_data_source_file d4dt00840e2.cif
_cod_data_source_block aj1936
_cod_depositor_comments 'Adding full bibliography for 7716164--7716167.cif.'
_cod_database_code 7716166
_shelx_shelxl_version_number 2016/6
_chemical_oxdiff_formula CHNSePZn
_shelx_space_group_comment
;
The symmetry employed for this shelxl refinement is uniquely defined
by the following loop, which should always be used as a source of
symmetry information in preference to the above space-group names.
They are only intended as comments.
;
_shelx_estimated_absorpt_t_max 0.771
_shelx_estimated_absorpt_t_min 0.680
_reflns_odcompleteness_completeness 98.29
_reflns_odcompleteness_iscentric 1
_reflns_odcompleteness_theta 26.32
_olex2_refinement_description
;
1. Fixed Uiso
 At 1.2 times of:
  All C(H) groups, All C(H,H) groups
 At 1.5 times of:
  All C(H,H,H) groups
2. Restrained distances
 Zn1-C2 \\sim Zn1-C2A
 with sigma of 0.02
 C2-C1 \\sim C2A-C1A
 with sigma of 0.02
3. Uiso/Uaniso restraints and constraints
Uanis(C41) = Uanis(C2) = Uanis(C1) = Uanis(C2A) = Uanis(C1A)
4. Others
 Fixed Sof: C1(0.5) H1A(0.5) H1B(0.5) H1C(0.5) C2(0.5) H2A(0.5) H2B(0.5)
 C1A(0.5) H1AA(0.5) H1AB(0.5) H1AC(0.5) C2A(0.5) H2AA(0.5) H2AB(0.5)
5.a Ternary CH refined with riding coordinates:
 C9(H9), C12(H12), C25(H25), C27(H27), C36(H36), C39(H39)
5.b Secondary CH2 refined with riding coordinates:
 C2(H2A,H2B), C2A(H2AA,H2AB)
5.c Me refined with riding coordinates:
 C1(H1A,H1B,H1C), C1A(H1AA,H1AB,H1AC)
5.d Aromatic/amide H refined with riding coordinates:
 C5(H5), C6(H6), C7(H7), C16(H16), C17(H17), C20(H20), C21(H21), C22(H22),
 C32(H32), C33(H33), C34(H34), C43(H43), C44(H44), C45(H45), C46(H46), C47(H47)
5.e Idealised Me refined as rotating group:
 C10(H10A,H10B,H10C), C11(H11A,H11B,H11C), C13(H13A,H13B,H13C), C14(H14A,H14B,
 H14C), C24(H24A,H24B,H24C), C26(H26A,H26B,H26C), C28(H28A,H28B,H28C), C29(H29A,
 H29B,H29C), C37(H37A,H37B,H37C), C38(H38A,H38B,H38C), C40(H40A,H40B,H40C),
 C41(H41A,H41B,H41C)
;
_olex2_submission_special_instructions 'No special instructions were received'
_oxdiff_exptl_absorpt_empirical_details
;
Empirical correction (ABSPACK) includes:
- Absorption correction using spherical harmonics
- Frame scaling
;
_oxdiff_exptl_absorpt_empirical_full_max 3.329
_oxdiff_exptl_absorpt_empirical_full_min 0.647

loop_
_space_group_symop_operation_xyz
'x, y, z'
'-x, y+1/2, -z+1/2'
'-x, -y, -z'
'x, -y-1/2, z-1/2'

loop_
_atom_site_label
_atom_site_type_symbol
_atom_site_fract_x
_atom_site_fract_y
_atom_site_fract_z
_atom_site_U_iso_or_equiv
_atom_site_adp_type
_atom_site_occupancy
_atom_site_site_symmetry_order
_atom_site_calc_flag
_atom_site_refinement_flags_posn
_atom_site_refinement_flags_adp
_atom_site_refinement_flags_occupancy
_atom_site_disorder_assembly
_atom_site_disorder_group
Se1 Se 0.59436(3) 0.68120(2) 0.33959(2) 0.04325(10) Uani 1 1 d . . . . .
Zn1 Zn 0.61770(4) 0.65290(2) 0.52508(3) 0.05342(12) Uani 1 1 d D . . . .
P1 P 0.77279(6) 0.64583(2) 0.35404(5) 0.02435(14) Uani 1 1 d . . . . .
N1 N 0.7887(2) 0.63332(5) 0.48258(16) 0.0300(5) Uani 1 1 d . . . . .
N2 N 0.7424(2) 0.61496(5) 0.26367(16) 0.0283(5) Uani 1 1 d . . . . .
N3 N 0.5756(2) 0.58310(5) 0.13656(17) 0.0305(5) Uani 1 1 d . . . . .
N4 N 0.6126(2) 0.63533(5) 0.08170(16) 0.0327(5) Uani 1 1 d . . . . .
C3 C 0.9126(3) 0.62216(6) 0.55899(19) 0.0311(6) Uani 1 1 d . . . . .
C4 C 0.9987(3) 0.64661(7) 0.6262(2) 0.0392(6) Uani 1 1 d . . . . .
C5 C 1.1135(4) 0.63476(9) 0.7044(3) 0.0633(10) Uani 1 1 d . . . . .
H5 H 1.170971 0.650640 0.749367 0.076 Uiso 1 1 calc R U . . .
C6 C 1.1441(4) 0.60016(9) 0.7171(3) 0.0722(11) Uani 1 1 d . . . . .
H6 H 1.221968 0.592762 0.769522 0.087 Uiso 1 1 calc R U . . .
C7 C 1.0593(4) 0.57668(8) 0.6520(3) 0.0614(9) Uani 1 1 d . . . . .
H7 H 1.080292 0.553263 0.661170 0.074 Uiso 1 1 calc R U . . .
C8 C 0.9424(3) 0.58696(7) 0.5725(2) 0.0401(6) Uani 1 1 d . . . . .
C9 C 0.9680(3) 0.68494(7) 0.6183(2) 0.0407(7) Uani 1 1 d . . . . .
H9 H 0.900933 0.689086 0.548023 0.049 Uiso 1 1 calc R U . . .
C10 C 1.0993(3) 0.70656(8) 0.6165(3) 0.0528(8) Uani 1 1 d . . . . .
H10A H 1.162264 0.705127 0.687804 0.079 Uiso 1 1 calc R U . . .
H10B H 1.072063 0.730211 0.600935 0.079 Uiso 1 1 calc R U . . .
H10C H 1.146591 0.698040 0.559503 0.079 Uiso 1 1 calc R U . . .
C11 C 0.8968(4) 0.69641(9) 0.7134(3) 0.0615(9) Uani 1 1 d . . . . .
H11A H 0.813981 0.682521 0.713597 0.092 Uiso 1 1 calc R U . . .
H11B H 0.869576 0.720258 0.703349 0.092 Uiso 1 1 calc R U . . .
H11C H 0.961926 0.693690 0.783314 0.092 Uiso 1 1 calc R U . . .
C12 C 0.8515(3) 0.55982(7) 0.5043(2) 0.0438(7) Uani 1 1 d . . . . .
H12 H 0.769854 0.571575 0.458680 0.053 Uiso 1 1 calc R U . . .
C13 C 0.7947(4) 0.53372(9) 0.5773(3) 0.0642(9) Uani 1 1 d . . . . .
H13A H 0.872673 0.522352 0.624934 0.096 Uiso 1 1 calc R U . . .
H13B H 0.737768 0.516900 0.531008 0.096 Uiso 1 1 calc R U . . .
H13C H 0.737777 0.545395 0.622354 0.096 Uiso 1 1 calc R U . . .
C14 C 0.9334(4) 0.54222(8) 0.4252(3) 0.0620(9) Uani 1 1 d . . . . .
H14A H 0.958693 0.559003 0.374505 0.093 Uiso 1 1 calc R U . . .
H14B H 0.875300 0.524619 0.383646 0.093 Uiso 1 1 calc R U . . .
H14C H 1.018012 0.531915 0.467470 0.093 Uiso 1 1 calc R U . . .
C15 C 0.6520(3) 0.61246(6) 0.16948(19) 0.0271(5) Uani 1 1 d . . . . .
C16 C 0.4914(3) 0.58773(7) 0.0317(2) 0.0416(7) Uani 1 1 d . . . . .
H16 H 0.430547 0.571467 -0.008311 0.050 Uiso 1 1 calc R U . . .
C17 C 0.5133(3) 0.61929(7) -0.0008(2) 0.0429(7) Uani 1 1 d . . . . .
H17 H 0.469553 0.629284 -0.068034 0.051 Uiso 1 1 calc R U . . .
C18 C 0.5910(3) 0.55013(6) 0.1925(2) 0.0303(6) Uani 1 1 d . . . . .
C19 C 0.6756(3) 0.52517(7) 0.1556(2) 0.0341(6) Uani 1 1 d . . . . .
C20 C 0.6791(3) 0.49271(7) 0.2034(2) 0.0432(7) Uani 1 1 d . . . . .
H20 H 0.734112 0.475466 0.179944 0.052 Uiso 1 1 calc R U . . .
C21 C 0.6032(3) 0.48542(7) 0.2845(3) 0.0470(7) Uani 1 1 d . . . . .
H21 H 0.606998 0.463389 0.315467 0.056 Uiso 1 1 calc R U . . .
C22 C 0.5212(3) 0.51060(7) 0.3205(2) 0.0439(7) Uani 1 1 d . . . . .
H22 H 0.470577 0.505342 0.376029 0.053 Uiso 1 1 calc R U . . .
C23 C 0.5127(3) 0.54368(7) 0.2756(2) 0.0343(6) Uani 1 1 d . . . . .
C24 C 0.9197(4) 0.53076(13) 0.1137(3) 0.0830(13) Uani 1 1 d . . . . .
H24A H 0.943394 0.547015 0.173894 0.124 Uiso 1 1 calc R U . . .
H24B H 0.971565 0.536304 0.056251 0.124 Uiso 1 1 calc R U . . .
H24C H 0.944130 0.507848 0.141020 0.124 Uiso 1 1 calc R U . . .
C25 C 0.7624(3) 0.53253(8) 0.0663(2) 0.0434(7) Uani 1 1 d . . . . .
H25 H 0.740893 0.556260 0.040274 0.052 Uiso 1 1 calc R U . . .
C26 C 0.7237(4) 0.50913(11) -0.0334(3) 0.0774(12) Uani 1 1 d . . . . .
H26A H 0.752470 0.485913 -0.012240 0.116 Uiso 1 1 calc R U . . .
H26B H 0.771090 0.516783 -0.091363 0.116 Uiso 1 1 calc R U . . .
H26C H 0.622855 0.509758 -0.060093 0.116 Uiso 1 1 calc R U . . .
C27 C 0.4155(3) 0.57052(7) 0.3105(2) 0.0425(7) Uani 1 1 d . . . . .
H27 H 0.446489 0.593287 0.289346 0.051 Uiso 1 1 calc R U . . .
C28 C 0.2650(4) 0.56478(10) 0.2477(3) 0.0738(11) Uani 1 1 d . . . . .
H28A H 0.262490 0.566318 0.168815 0.111 Uiso 1 1 calc R U . . .
H28B H 0.203920 0.582090 0.269184 0.111 Uiso 1 1 calc R U . . .
H28C H 0.233256 0.542286 0.265274 0.111 Uiso 1 1 calc R U . . .
C29 C 0.4188(4) 0.57090(10) 0.4348(3) 0.0677(10) Uani 1 1 d . . . . .
H29A H 0.384578 0.549189 0.456980 0.101 Uiso 1 1 calc R U . . .
H29B H 0.359491 0.589252 0.452288 0.101 Uiso 1 1 calc R U . . .
H29C H 0.514502 0.574504 0.474066 0.101 Uiso 1 1 calc R U . . .
C30 C 0.6801(3) 0.66751(7) 0.0599(2) 0.0346(6) Uani 1 1 d . . . . .
C31 C 0.5977(3) 0.69791(7) 0.0462(2) 0.0418(7) Uani 1 1 d . . . . .
C32 C 0.6640(4) 0.72731(8) 0.0166(3) 0.0559(9) Uani 1 1 d . . . . .
H32 H 0.613246 0.747913 0.006321 0.067 Uiso 1 1 calc R U . . .
C33 C 0.8005(4) 0.72705(9) 0.0021(3) 0.0611(10) Uani 1 1 d . . . . .
H33 H 0.842067 0.747455 -0.015979 0.073 Uiso 1 1 calc R U . . .
C34 C 0.8777(4) 0.69706(9) 0.0138(3) 0.0579(9) Uani 1 1 d . . . . .
H34 H 0.971307 0.697397 0.003847 0.069 Uiso 1 1 calc R U . . .
C35 C 0.8185(3) 0.66617(8) 0.0401(2) 0.0420(7) Uani 1 1 d . . . . .
C36 C 0.4439(4) 0.69996(8) 0.0557(3) 0.0586(9) Uani 1 1 d . . . . .
H36 H 0.420664 0.679481 0.095866 0.070 Uiso 1 1 calc R U . . .
C37 C 0.3477(5) 0.70033(12) -0.0617(4) 0.0941(15) Uani 1 1 d . . . . .
H37A H 0.375275 0.719047 -0.104533 0.141 Uiso 1 1 calc R U . . .
H37B H 0.250600 0.703343 -0.054631 0.141 Uiso 1 1 calc R U . . .
H37C H 0.357477 0.678842 -0.098783 0.141 Uiso 1 1 calc R U . . .
C38 C 0.4111(5) 0.73201(10) 0.1183(4) 0.0829(13) Uani 1 1 d . . . . .
H38A H 0.479190 0.734070 0.186942 0.124 Uiso 1 1 calc R U . . .
H38B H 0.317476 0.730059 0.134512 0.124 Uiso 1 1 calc R U . . .
H38C H 0.415842 0.752112 0.073106 0.124 Uiso 1 1 calc R U . . .
C39 C 0.8989(3) 0.63256(9) 0.0378(3) 0.0546(8) Uani 1 1 d . . . . .
H39 H 0.878154 0.617732 0.097742 0.066 Uiso 1 1 calc R U . . .
C40 C 0.8472(4) 0.61392(9) -0.0738(3) 0.0705(10) Uani 1 1 d . . . . .
H40A H 0.746912 0.609821 -0.083884 0.106 Uiso 1 1 calc R U . . .
H40B H 0.896023 0.592254 -0.073551 0.106 Uiso 1 1 calc R U . . .
H40C H 0.866354 0.628037 -0.133897 0.106 Uiso 1 1 calc R U . . .
C41 C 1.0594(4) 0.63691(13) 0.0549(3) 0.0917(11) Uani 1 1 d . . . . .
H41A H 1.082872 0.648938 -0.007875 0.138 Uiso 1 1 calc R U . . .
H41B H 1.103796 0.614573 0.061482 0.138 Uiso 1 1 calc R U . . .
H41C H 1.092530 0.649952 0.121806 0.138 Uiso 1 1 calc R U . . .
C42 C 0.9371(3) 0.66633(6) 0.33789(19) 0.0281(5) Uani 1 1 d . . . . .
C43 C 0.9457(3) 0.70104(7) 0.3143(2) 0.0370(6) Uani 1 1 d . . . . .
H43 H 0.863950 0.714511 0.301012 0.044 Uiso 1 1 calc R U . . .
C44 C 1.0759(3) 0.71586(8) 0.3103(3) 0.0521(8) Uani 1 1 d . . . . .
H44 H 1.081074 0.739257 0.294043 0.063 Uiso 1 1 calc R U . . .
C45 C 1.1974(3) 0.69629(9) 0.3302(3) 0.0536(8) Uani 1 1 d . . . . .
H45 H 1.284567 0.706499 0.328412 0.064 Uiso 1 1 calc R U . . .
C46 C 1.1902(3) 0.66180(8) 0.3528(3) 0.0502(8) Uani 1 1 d . . . . .
H46 H 1.272441 0.648491 0.365147 0.060 Uiso 1 1 calc R U . . .
C47 C 1.0609(3) 0.64664(7) 0.3572(2) 0.0401(7) Uani 1 1 d . . . . .
H47 H 1.056695 0.623203 0.373233 0.048 Uiso 1 1 calc R U . . .
C1 C 0.5115(9) 0.6765(3) 0.7151(7) 0.0917(11) Uani 0.5 1 d D . P A 1
H1A H 0.438248 0.672941 0.757391 0.138 Uiso 0.5 1 calc R U P A 1
H1B H 0.602594 0.672820 0.762274 0.138 Uiso 0.5 1 calc R U P A 1
H1C H 0.506067 0.699744 0.686900 0.138 Uiso 0.5 1 calc R U P A 1
C2 C 0.4947(13) 0.6552(4) 0.6333(9) 0.0917(11) Uani 0.5 1 d D . P A 1
H2A H 0.399475 0.658999 0.590982 0.110 Uiso 0.5 1 calc R U P A 1
H2B H 0.495133 0.632317 0.665677 0.110 Uiso 0.5 1 calc R U P A 1
C1A C 0.5182(9) 0.6190(3) 0.6991(7) 0.0917(11) Uani 0.5 1 d D . P A 2
H1AA H 0.467502 0.621726 0.759034 0.138 Uiso 0.5 1 calc R U P A 2
H1AB H 0.470114 0.602438 0.646477 0.138 Uiso 0.5 1 calc R U P A 2
H1AC H 0.612812 0.611071 0.728566 0.138 Uiso 0.5 1 calc R U P A 2
C2A C 0.5235(13) 0.6464(4) 0.6531(9) 0.0917(11) Uani 0.5 1 d D . P A 2
H2AA H 0.567577 0.662521 0.710204 0.110 Uiso 0.5 1 calc R U P A 2
H2AB H 0.426090 0.653962 0.628813 0.110 Uiso 0.5 1 calc R U P A 2

loop_
_atom_site_aniso_label
_atom_site_aniso_U_11
_atom_site_aniso_U_22
_atom_site_aniso_U_33
_atom_site_aniso_U_23
_atom_site_aniso_U_13
_atom_site_aniso_U_12
Se1 0.03273(16) 0.04431(18) 0.05074(18) -0.00353(14) 0.00331(12) 0.01456(13)
Zn1 0.0423(2) 0.0734(3) 0.0503(2) -0.01241(18) 0.02337(17) -0.00360(18)
P1 0.0224(3) 0.0229(3) 0.0272(3) -0.0004(3) 0.0035(2) 0.0003(2)
N1 0.0317(12) 0.0310(12) 0.0273(10) -0.0007(9) 0.0059(9) -0.0033(9)
N2 0.0301(11) 0.0245(11) 0.0287(11) -0.0006(9) 0.0016(9) 0.0003(9)
N3 0.0315(12) 0.0257(11) 0.0324(11) -0.0006(9) 0.0012(9) -0.0033(9)
N4 0.0391(13) 0.0278(11) 0.0286(11) 0.0021(9) 0.0000(9) -0.0056(10)
C3 0.0327(14) 0.0334(14) 0.0263(12) 0.0013(11) 0.0036(11) -0.0011(11)
C4 0.0456(17) 0.0366(16) 0.0310(13) 0.0018(12) -0.0034(12) -0.0033(13)
C5 0.074(2) 0.047(2) 0.0527(19) -0.0005(16) -0.0274(17) -0.0077(17)
C6 0.077(3) 0.047(2) 0.071(2) 0.0074(18) -0.039(2) 0.0040(18)
C7 0.068(2) 0.0371(18) 0.067(2) 0.0104(16) -0.0161(18) 0.0068(16)
C8 0.0426(17) 0.0335(15) 0.0401(15) 0.0036(12) -0.0021(12) -0.0021(12)
C9 0.0537(18) 0.0335(15) 0.0312(14) -0.0033(12) -0.0009(12) -0.0059(13)
C10 0.063(2) 0.0418(18) 0.0528(18) -0.0048(15) 0.0101(16) -0.0106(15)
C11 0.078(3) 0.051(2) 0.059(2) -0.0084(17) 0.0192(18) -0.0074(18)
C12 0.0438(17) 0.0293(15) 0.0536(17) 0.0035(13) -0.0020(14) -0.0023(13)
C13 0.068(2) 0.050(2) 0.074(2) 0.0053(18) 0.0114(19) -0.0144(17)
C14 0.079(3) 0.0447(19) 0.060(2) -0.0070(16) 0.0086(18) -0.0044(17)
C15 0.0285(13) 0.0240(13) 0.0301(13) -0.0005(11) 0.0089(10) -0.0005(10)
C16 0.0434(17) 0.0375(16) 0.0376(15) -0.0024(13) -0.0078(12) -0.0093(13)
C17 0.0491(18) 0.0425(17) 0.0312(14) 0.0016(13) -0.0064(12) -0.0059(14)
C18 0.0289(14) 0.0242(13) 0.0344(13) -0.0015(11) -0.0018(11) -0.0076(11)
C19 0.0292(14) 0.0311(15) 0.0394(14) -0.0060(12) 0.0001(11) -0.0028(11)
C20 0.0404(17) 0.0319(16) 0.0550(18) -0.0059(14) 0.0035(14) 0.0041(12)
C21 0.0527(19) 0.0267(15) 0.0580(18) 0.0065(14) 0.0019(15) -0.0014(13)
C22 0.0462(18) 0.0354(16) 0.0509(17) 0.0043(14) 0.0113(14) -0.0087(13)
C23 0.0298(14) 0.0301(14) 0.0424(15) -0.0017(12) 0.0051(12) -0.0049(11)
C24 0.039(2) 0.141(4) 0.070(2) -0.010(3) 0.0144(18) -0.016(2)
C25 0.0391(16) 0.0426(17) 0.0493(17) -0.0067(14) 0.0108(13) -0.0001(13)
C26 0.065(2) 0.111(3) 0.058(2) -0.029(2) 0.0181(18) -0.020(2)
C27 0.0447(17) 0.0354(16) 0.0513(17) -0.0009(13) 0.0188(14) -0.0031(13)
C28 0.050(2) 0.086(3) 0.080(3) -0.024(2) 0.0015(18) 0.0250(19)
C29 0.068(2) 0.080(3) 0.057(2) -0.0132(19) 0.0180(18) 0.012(2)
C30 0.0450(17) 0.0328(14) 0.0248(12) 0.0032(11) 0.0036(11) -0.0089(12)
C31 0.0579(19) 0.0322(16) 0.0321(14) 0.0061(12) 0.0012(13) -0.0022(13)
C32 0.083(3) 0.0351(17) 0.0491(18) 0.0053(14) 0.0128(17) -0.0062(16)
C33 0.089(3) 0.0405(19) 0.056(2) 0.0083(16) 0.0185(19) -0.0246(19)
C34 0.063(2) 0.064(2) 0.0507(19) 0.0066(17) 0.0222(16) -0.0187(18)
C35 0.0525(19) 0.0442(17) 0.0297(14) 0.0026(12) 0.0094(13) -0.0069(14)
C36 0.053(2) 0.0483(19) 0.073(2) 0.0246(17) 0.0060(17) 0.0100(15)
C37 0.079(3) 0.082(3) 0.101(3) 0.025(3) -0.032(2) 0.005(2)
C38 0.094(3) 0.068(3) 0.093(3) 0.031(2) 0.034(2) 0.040(2)
C39 0.060(2) 0.060(2) 0.0504(18) 0.0121(16) 0.0274(16) 0.0041(17)
C40 0.087(3) 0.058(2) 0.076(2) -0.0013(19) 0.038(2) 0.002(2)
C41 0.076(2) 0.134(3) 0.073(2) 0.0029(18) 0.0344(17) 0.006(2)
C42 0.0271(13) 0.0310(14) 0.0265(12) -0.0024(11) 0.0059(10) -0.0024(11)
C43 0.0377(16) 0.0313(15) 0.0405(15) 0.0084(12) 0.0040(12) -0.0027(12)
C44 0.056(2) 0.0383(17) 0.062(2) 0.0137(15) 0.0115(16) -0.0159(15)
C45 0.0359(17) 0.065(2) 0.062(2) 0.0075(17) 0.0158(15) -0.0138(16)
C46 0.0329(17) 0.052(2) 0.068(2) -0.0014(16) 0.0161(15) -0.0025(14)
C47 0.0358(16) 0.0334(15) 0.0536(17) -0.0017(13) 0.0153(13) -0.0007(12)
C1 0.076(2) 0.134(3) 0.073(2) 0.0029(18) 0.0344(17) 0.006(2)
C2 0.076(2) 0.134(3) 0.073(2) 0.0029(18) 0.0344(17) 0.006(2)
C1A 0.076(2) 0.134(3) 0.073(2) 0.0029(18) 0.0344(17) 0.006(2)
C2A 0.076(2) 0.134(3) 0.073(2) 0.0029(18) 0.0344(17) 0.006(2)

loop_
_atom_type_symbol
_atom_type_description
_atom_type_scat_dispersion_real
_atom_type_scat_dispersion_imag
_atom_type_scat_source
C C 0.0033 0.0016 'International Tables Vol C Tables 4.2.6.8 and 6.1.1.4'
H H 0.0000 0.0000 'International Tables Vol C Tables 4.2.6.8 and 6.1.1.4'
N N 0.0061 0.0033 'International Tables Vol C Tables 4.2.6.8 and 6.1.1.4'
P P 0.1023 0.0942 'International Tables Vol C Tables 4.2.6.8 and 6.1.1.4'
Se Se -0.0929 2.2259 'International Tables Vol C Tables 4.2.6.8 and 6.1.1.4'
Zn Zn 0.2839 1.4301 'International Tables Vol C Tables 4.2.6.8 and 6.1.1.4'

loop_
_geom_angle_atom_site_label_1
_geom_angle_atom_site_label_2
_geom_angle_atom_site_label_3
_geom_angle
_geom_angle_site_symmetry_1
_geom_angle_site_symmetry_3
_geom_angle_publ_flag
P1 Se1 Zn1 73.68(2) . . ?
Se1 Zn1 P1 48.048(15) . . ?
N1 Zn1 Se1 82.02(6) . . ?
N1 Zn1 P1 34.36(6) . . ?
N1 Zn1 C2A 134.1(3) . . ?
C2 Zn1 Se1 129.9(3) . . ?
C2 Zn1 P1 174.1(5) . . ?
C2 Zn1 N1 148.0(3) . . ?
C2A Zn1 Se1 143.7(3) . . ?
C2A Zn1 P1 166.2(4) . . ?
Se1 P1 Zn1 58.268(18) . . ?
N1 P1 Se1 100.99(8) . . ?
N1 P1 Zn1 43.27(7) . . ?
N1 P1 C42 108.45(11) . . ?
N2 P1 Se1 112.07(8) . . ?
N2 P1 Zn1 121.98(8) . . ?
N2 P1 N1 114.30(10) . . ?
N2 P1 C42 107.18(11) . . ?
C42 P1 Se1 113.92(8) . . ?
C42 P1 Zn1 129.70(8) . . ?
P1 N1 Zn1 102.38(11) . . ?
C3 N1 Zn1 125.18(15) . . ?
C3 N1 P1 129.20(17) . . ?
C15 N2 P1 131.27(18) . . ?
C15 N3 C16 110.3(2) . . ?
C15 N3 C18 126.5(2) . . ?
C16 N3 C18 122.7(2) . . ?
C15 N4 C17 108.7(2) . . ?
C15 N4 C30 128.7(2) . . ?
C17 N4 C30 121.2(2) . . ?
C4 C3 N1 119.8(2) . . ?
C8 C3 N1 119.9(2) . . ?
C8 C3 C4 120.2(2) . . ?
C3 C4 C9 122.4(2) . . ?
C5 C4 C3 118.4(3) . . ?
C5 C4 C9 119.1(3) . . ?
C4 C5 H5 119.2 . . ?
C6 C5 C4 121.5(3) . . ?
C6 C5 H5 119.2 . . ?
C5 C6 H6 120.2 . . ?
C7 C6 C5 119.5(3) . . ?
C7 C6 H6 120.2 . . ?
C6 C7 H7 119.2 . . ?
C6 C7 C8 121.6(3) . . ?
C8 C7 H7 119.2 . . ?
C3 C8 C12 122.1(2) . . ?
C7 C8 C3 118.7(3) . . ?
C7 C8 C12 119.2(3) . . ?
C4 C9 H9 107.6 . . ?
C4 C9 C10 112.9(3) . . ?
C4 C9 C11 110.4(2) . . ?
C10 C9 H9 107.6 . . ?
C10 C9 C11 110.4(2) . . ?
C11 C9 H9 107.6 . . ?
C9 C10 H10A 109.5 . . ?
C9 C10 H10B 109.5 . . ?
C9 C10 H10C 109.5 . . ?
H10A C10 H10B 109.5 . . ?
H10A C10 H10C 109.5 . . ?
H10B C10 H10C 109.5 . . ?
C9 C11 H11A 109.5 . . ?
C9 C11 H11B 109.5 . . ?
C9 C11 H11C 109.5 . . ?
H11A C11 H11B 109.5 . . ?
H11A C11 H11C 109.5 . . ?
H11B C11 H11C 109.5 . . ?
C8 C12 H12 107.7 . . ?
C8 C12 C13 112.0(3) . . ?
C8 C12 C14 110.3(3) . . ?
C13 C12 H12 107.7 . . ?
C13 C12 C14 111.4(3) . . ?
C14 C12 H12 107.7 . . ?
C12 C13 H13A 109.5 . . ?
C12 C13 H13B 109.5 . . ?
C12 C13 H13C 109.5 . . ?
H13A C13 H13B 109.5 . . ?
H13A C13 H13C 109.5 . . ?
H13B C13 H13C 109.5 . . ?
C12 C14 H14A 109.5 . . ?
C12 C14 H14B 109.5 . . ?
C12 C14 H14C 109.5 . . ?
H14A C14 H14B 109.5 . . ?
H14A C14 H14C 109.5 . . ?
H14B C14 H14C 109.5 . . ?
N2 C15 N3 123.2(2) . . ?
N2 C15 N4 132.1(2) . . ?
N3 C15 N4 104.6(2) . . ?
N3 C16 H16 126.3 . . ?
C17 C16 N3 107.5(2) . . ?
C17 C16 H16 126.3 . . ?
N4 C17 H17 125.6 . . ?
C16 C17 N4 108.9(2) . . ?
C16 C17 H17 125.6 . . ?
C19 C18 N3 118.2(2) . . ?
C19 C18 C23 122.8(2) . . ?
C23 C18 N3 118.8(2) . . ?
C18 C19 C25 122.5(2) . . ?
C20 C19 C18 117.4(2) . . ?
C20 C19 C25 120.1(2) . . ?
C19 C20 H20 119.3 . . ?
C21 C20 C19 121.3(3) . . ?
C21 C20 H20 119.3 . . ?
C20 C21 H21 119.9 . . ?
C20 C21 C22 120.2(3) . . ?
C22 C21 H21 119.9 . . ?
C21 C22 H22 119.4 . . ?
C21 C22 C23 121.3(3) . . ?
C23 C22 H22 119.4 . . ?
C18 C23 C27 122.1(2) . . ?
C22 C23 C18 116.9(2) . . ?
C22 C23 C27 120.9(2) . . ?
H24A C24 H24B 109.5 . . ?
H24A C24 H24C 109.5 . . ?
H24B C24 H24C 109.5 . . ?
C25 C24 H24A 109.5 . . ?
C25 C24 H24B 109.5 . . ?
C25 C24 H24C 109.5 . . ?
C19 C25 H25 107.3 . . ?
C24 C25 C19 111.3(3) . . ?
C24 C25 H25 107.3 . . ?
C26 C25 C19 112.5(3) . . ?
C26 C25 C24 110.7(3) . . ?
C26 C25 H25 107.3 . . ?
C25 C26 H26A 109.5 . . ?
C25 C26 H26B 109.5 . . ?
C25 C26 H26C 109.5 . . ?
H26A C26 H26B 109.5 . . ?
H26A C26 H26C 109.5 . . ?
H26B C26 H26C 109.5 . . ?
C23 C27 H27 107.9 . . ?
C23 C27 C28 109.7(2) . . ?
C28 C27 H27 107.9 . . ?
C29 C27 C23 113.3(3) . . ?
C29 C27 H27 107.9 . . ?
C29 C27 C28 109.9(3) . . ?
C27 C28 H28A 109.5 . . ?
C27 C28 H28B 109.5 . . ?
C27 C28 H28C 109.5 . . ?
H28A C28 H28B 109.5 . . ?
H28A C28 H28C 109.5 . . ?
H28B C28 H28C 109.5 . . ?
C27 C29 H29A 109.5 . . ?
C27 C29 H29B 109.5 . . ?
C27 C29 H29C 109.5 . . ?
H29A C29 H29B 109.5 . . ?
H29A C29 H29C 109.5 . . ?
H29B C29 H29C 109.5 . . ?
C31 C30 N4 118.5(2) . . ?
C35 C30 N4 118.3(2) . . ?
C35 C30 C31 122.8(2) . . ?
C30 C31 C36 124.8(3) . . ?
C32 C31 C30 116.1(3) . . ?
C32 C31 C36 119.0(3) . . ?
C31 C32 H32 118.9 . . ?
C33 C32 C31 122.2(3) . . ?
C33 C32 H32 118.9 . . ?
C32 C33 H33 119.7 . . ?
C32 C33 C34 120.7(3) . . ?
C34 C33 H33 119.7 . . ?
C33 C34 H34 119.5 . . ?
C33 C34 C35 121.0(3) . . ?
C35 C34 H34 119.5 . . ?
C30 C35 C39 122.7(3) . . ?
C34 C35 C30 117.0(3) . . ?
C34 C35 C39 120.1(3) . . ?
C31 C36 H36 108.5 . . ?
C31 C36 C37 110.3(3) . . ?
C31 C36 C38 112.6(3) . . ?
C37 C36 H36 108.5 . . ?
C38 C36 H36 108.5 . . ?
C38 C36 C37 108.3(3) . . ?
C36 C37 H37A 109.5 . . ?
C36 C37 H37B 109.5 . . ?
C36 C37 H37C 109.5 . . ?
H37A C37 H37B 109.5 . . ?
H37A C37 H37C 109.5 . . ?
H37B C37 H37C 109.5 . . ?
C36 C38 H38A 109.5 . . ?
C36 C38 H38B 109.5 . . ?
C36 C38 H38C 109.5 . . ?
H38A C38 H38B 109.5 . . ?
H38A C38 H38C 109.5 . . ?
H38B C38 H38C 109.5 . . ?
C35 C39 H39 108.0 . . ?
C35 C39 C40 110.0(3) . . ?
C35 C39 C41 114.1(3) . . ?
C40 C39 H39 108.0 . . ?
C41 C39 H39 108.0 . . ?
C41 C39 C40 108.4(3) . . ?
C39 C40 H40A 109.5 . . ?
C39 C40 H40B 109.5 . . ?
C39 C40 H40C 109.5 . . ?
H40A C40 H40B 109.5 . . ?
H40A C40 H40C 109.5 . . ?
H40B C40 H40C 109.5 . . ?
C39 C41 H41A 109.5 . . ?
C39 C41 H41B 109.5 . . ?
C39 C41 H41C 109.5 . . ?
H41A C41 H41B 109.5 . . ?
H41A C41 H41C 109.5 . . ?
H41B C41 H41C 109.5 . . ?
C43 C42 P1 122.6(2) . . ?
C43 C42 C47 118.9(2) . . ?
C47 C42 P1 118.37(19) . . ?
C42 C43 H43 119.9 . . ?
C42 C43 C44 120.1(3) . . ?
C44 C43 H43 119.9 . . ?
C43 C44 H44 119.8 . . ?
C45 C44 C43 120.5(3) . . ?
C45 C44 H44 119.7 . . ?
C44 C45 H45 120.0 . . ?
C46 C45 C44 120.0(3) . . ?
C46 C45 H45 120.0 . . ?
C45 C46 H46 119.9 . . ?
C45 C46 C47 120.2(3) . . ?
C47 C46 H46 119.9 . . ?
C42 C47 H47 119.9 . . ?
C46 C47 C42 120.3(3) . . ?
C46 C47 H47 119.9 . . ?
H1A C1 H1B 109.5 . . ?
H1A C1 H1C 109.5 . . ?
H1B C1 H1C 109.5 . . ?
C2 C1 H1A 109.5 . . ?
C2 C1 H1B 109.5 . . ?
C2 C1 H1C 109.5 . . ?
Zn1 C2 H2A 106.3 . . ?
Zn1 C2 H2B 106.3 . . ?
C1 C2 Zn1 124.1(10) . . ?
C1 C2 H2A 106.3 . . ?
C1 C2 H2B 106.3 . . ?
H2A C2 H2B 106.4 . . ?
H1AA C1A H1AB 109.5 . . ?
H1AA C1A H1AC 109.5 . . ?
H1AB C1A H1AC 109.5 . . ?
C2A C1A H1AA 109.5 . . ?
C2A C1A H1AB 109.5 . . ?
C2A C1A H1AC 109.5 . . ?
Zn1 C2A H2AA 106.5 . . ?
Zn1 C2A H2AB 106.5 . . ?
C1A C2A Zn1 123.5(10) . . ?
C1A C2A H2AA 106.5 . . ?
C1A C2A H2AB 106.5 . . ?
H2AA C2A H2AB 106.5 . . ?

loop_
_geom_bond_atom_site_label_1
_geom_bond_atom_site_label_2
_geom_bond_distance
_geom_bond_site_symmetry_2
_geom_bond_publ_flag
Se1 Zn1 2.4849(5) . ?
Se1 P1 2.1728(7) . ?
Zn1 P1 2.8040(7) . ?
Zn1 N1 1.968(2) . ?
Zn1 C2 1.938(9) . ?
Zn1 C2A 1.969(9) . ?
P1 N1 1.620(2) . ?
P1 N2 1.613(2) . ?
P1 C42 1.811(2) . ?
N1 C3 1.428(3) . ?
N2 C15 1.302(3) . ?
N3 C15 1.369(3) . ?
N3 C16 1.385(3) . ?
N3 C18 1.440(3) . ?
N4 C15 1.384(3) . ?
N4 C17 1.390(3) . ?
N4 C30 1.452(3) . ?
C3 C4 1.409(4) . ?
C3 C8 1.395(4) . ?
C4 C5 1.388(4) . ?
C4 C9 1.511(4) . ?
C5 H5 0.9300 . ?
C5 C6 1.372(5) . ?
C6 H6 0.9300 . ?
C6 C7 1.365(5) . ?
C7 H7 0.9300 . ?
C7 C8 1.392(4) . ?
C8 C12 1.508(4) . ?
C9 H9 0.9800 . ?
C9 C10 1.517(4) . ?
C9 C11 1.524(4) . ?
C10 H10A 0.9600 . ?
C10 H10B 0.9600 . ?
C10 H10C 0.9600 . ?
C11 H11A 0.9600 . ?
C11 H11B 0.9600 . ?
C11 H11C 0.9600 . ?
C12 H12 0.9800 . ?
C12 C13 1.517(4) . ?
C12 C14 1.520(4) . ?
C13 H13A 0.9600 . ?
C13 H13B 0.9600 . ?
C13 H13C 0.9600 . ?
C14 H14A 0.9600 . ?
C14 H14B 0.9600 . ?
C14 H14C 0.9600 . ?
C16 H16 0.9300 . ?
C16 C17 1.313(4) . ?
C17 H17 0.9300 . ?
C18 C19 1.393(4) . ?
C18 C23 1.396(4) . ?
C19 C20 1.382(4) . ?
C19 C25 1.522(4) . ?
C20 H20 0.9300 . ?
C20 C21 1.368(4) . ?
C21 H21 0.9300 . ?
C21 C22 1.377(4) . ?
C22 H22 0.9300 . ?
C22 C23 1.389(4) . ?
C23 C27 1.512(4) . ?
C24 H24A 0.9600 . ?
C24 H24B 0.9600 . ?
C24 H24C 0.9600 . ?
C24 C25 1.510(4) . ?
C25 H25 0.9800 . ?
C25 C26 1.504(4) . ?
C26 H26A 0.9600 . ?
C26 H26B 0.9600 . ?
C26 H26C 0.9600 . ?
C27 H27 0.9800 . ?
C27 C28 1.514(4) . ?
C27 C29 1.511(4) . ?
C28 H28A 0.9600 . ?
C28 H28B 0.9600 . ?
C28 H28C 0.9600 . ?
C29 H29A 0.9600 . ?
C29 H29B 0.9600 . ?
C29 H29C 0.9600 . ?
C30 C31 1.409(4) . ?
C30 C35 1.397(4) . ?
C31 C32 1.385(4) . ?
C31 C36 1.506(4) . ?
C32 H32 0.9300 . ?
C32 C33 1.356(5) . ?
C33 H33 0.9300 . ?
C33 C34 1.369(5) . ?
C34 H34 0.9300 . ?
C34 C35 1.388(4) . ?
C35 C39 1.515(4) . ?
C36 H36 0.9800 . ?
C36 C37 1.546(5) . ?
C36 C38 1.521(5) . ?
C37 H37A 0.9600 . ?
C37 H37B 0.9600 . ?
C37 H37C 0.9600 . ?
C38 H38A 0.9600 . ?
C38 H38B 0.9600 . ?
C38 H38C 0.9600 . ?
C39 H39 0.9800 . ?
C39 C40 1.536(5) . ?
C39 C41 1.524(5) . ?
C40 H40A 0.9600 . ?
C40 H40B 0.9600 . ?
C40 H40C 0.9600 . ?
C41 H41A 0.9600 . ?
C41 H41B 0.9600 . ?
C41 H41C 0.9600 . ?
C42 C43 1.379(4) . ?
C42 C47 1.393(4) . ?
C43 H43 0.9300 . ?
C43 C44 1.385(4) . ?
C44 H44 0.9300 . ?
C44 C45 1.371(4) . ?
C45 H45 0.9300 . ?
C45 C46 1.367(4) . ?
C46 H46 0.9300 . ?
C46 C47 1.384(4) . ?
C47 H47 0.9300 . ?
C1 H1A 0.9600 . ?
C1 H1B 0.9600 . ?
C1 H1C 0.9600 . ?
C1 C2 1.279(15) . ?
C2 H2A 0.9700 . ?
C2 H2B 0.9700 . ?
C1A H1AA 0.9600 . ?
C1A H1AB 0.9600 . ?
C1A H1AC 0.9600 . ?
C1A C2A 1.203(14) . ?
C2A H2AA 0.9700 . ?
C2A H2AB 0.9700 . ?

loop_
_geom_torsion_atom_site_label_1
_geom_torsion_atom_site_label_2
_geom_torsion_atom_site_label_3
_geom_torsion_atom_site_label_4
_geom_torsion
_geom_torsion_site_symmetry_1
_geom_torsion_site_symmetry_2
_geom_torsion_site_symmetry_3
_geom_torsion_site_symmetry_4
_geom_torsion_publ_flag
Se1 P1 N1 Zn1 8.90(9) . . . . ?
Se1 P1 N1 C3 -151.2(2) . . . . ?
Se1 P1 N2 C15 20.6(2) . . . . ?
Se1 P1 C42 C43 -2.4(2) . . . . ?
Se1 P1 C42 C47 173.41(18) . . . . ?
Zn1 P1 N1 C3 -160.1(3) . . . . ?
Zn1 P1 N2 C15 86.1(2) . . . . ?
Zn1 P1 C42 C43 -70.1(2) . . . . ?
Zn1 P1 C42 C47 105.7(2) . . . . ?
Zn1 N1 C3 C4 -67.4(3) . . . . ?
Zn1 N1 C3 C8 108.1(2) . . . . ?
P1 N1 C3 C4 88.6(3) . . . . ?
P1 N1 C3 C8 -95.9(3) . . . . ?
P1 N2 C15 N3 -138.2(2) . . . . ?
P1 N2 C15 N4 44.1(4) . . . . ?
P1 C42 C43 C44 175.6(2) . . . . ?
P1 C42 C47 C46 -175.9(2) . . . . ?
N1 P1 N2 C15 134.8(2) . . . . ?
N1 P1 C42 C43 -113.9(2) . . . . ?
N1 P1 C42 C47 61.8(2) . . . . ?
N1 C3 C4 C5 176.1(3) . . . . ?
N1 C3 C4 C9 -2.1(4) . . . . ?
N1 C3 C8 C7 -176.4(3) . . . . ?
N1 C3 C8 C12 3.1(4) . . . . ?
N2 P1 N1 Zn1 -111.60(11) . . . . ?
N2 P1 N1 C3 88.3(2) . . . . ?
N2 P1 C42 C43 122.2(2) . . . . ?
N2 P1 C42 C47 -62.0(2) . . . . ?
N3 C16 C17 N4 0.6(3) . . . . ?
N3 C18 C19 C20 -174.3(2) . . . . ?
N3 C18 C19 C25 5.7(4) . . . . ?
N3 C18 C23 C22 174.6(2) . . . . ?
N3 C18 C23 C27 -1.6(4) . . . . ?
N4 C30 C31 C32 -174.9(2) . . . . ?
N4 C30 C31 C36 1.8(4) . . . . ?
N4 C30 C35 C34 176.7(2) . . . . ?
N4 C30 C35 C39 1.5(4) . . . . ?
C3 C4 C5 C6 0.1(5) . . . . ?
C3 C4 C9 C10 -134.8(3) . . . . ?
C3 C4 C9 C11 101.1(3) . . . . ?
C3 C8 C12 C13 -123.3(3) . . . . ?
C3 C8 C12 C14 112.0(3) . . . . ?
C4 C3 C8 C7 -0.9(4) . . . . ?
C4 C3 C8 C12 178.7(3) . . . . ?
C4 C5 C6 C7 -0.6(6) . . . . ?
C5 C4 C9 C10 47.0(4) . . . . ?
C5 C4 C9 C11 -77.1(4) . . . . ?
C5 C6 C7 C8 0.3(6) . . . . ?
C6 C7 C8 C3 0.4(5) . . . . ?
C6 C7 C8 C12 -179.1(4) . . . . ?
C7 C8 C12 C13 56.3(4) . . . . ?
C7 C8 C12 C14 -68.4(4) . . . . ?
C8 C3 C4 C5 0.6(4) . . . . ?
C8 C3 C4 C9 -177.6(3) . . . . ?
C9 C4 C5 C6 178.4(4) . . . . ?
C15 N3 C16 C17 -0.3(3) . . . . ?
C15 N3 C18 C19 -96.1(3) . . . . ?
C15 N3 C18 C23 88.5(3) . . . . ?
C15 N4 C17 C16 -0.6(3) . . . . ?
C15 N4 C30 C31 -124.6(3) . . . . ?
C15 N4 C30 C35 63.0(3) . . . . ?
C16 N3 C15 N2 -178.4(2) . . . . ?
C16 N3 C15 N4 -0.1(3) . . . . ?
C16 N3 C18 C19 75.0(3) . . . . ?
C16 N3 C18 C23 -100.4(3) . . . . ?
C17 N4 C15 N2 178.5(3) . . . . ?
C17 N4 C15 N3 0.4(3) . . . . ?
C17 N4 C30 C31 70.6(3) . . . . ?
C17 N4 C30 C35 -101.8(3) . . . . ?
C18 N3 C15 N2 -6.3(4) . . . . ?
C18 N3 C15 N4 172.0(2) . . . . ?
C18 N3 C16 C17 -172.7(2) . . . . ?
C18 C19 C20 C21 -0.5(4) . . . . ?
C18 C19 C25 C24 113.7(3) . . . . ?
C18 C19 C25 C26 -121.4(3) . . . . ?
C18 C23 C27 C28 95.4(3) . . . . ?
C18 C23 C27 C29 -141.3(3) . . . . ?
C19 C18 C23 C22 -0.6(4) . . . . ?
C19 C18 C23 C27 -176.8(2) . . . . ?
C19 C20 C21 C22 -0.1(4) . . . . ?
C20 C19 C25 C24 -66.3(4) . . . . ?
C20 C19 C25 C26 58.7(4) . . . . ?
C20 C21 C22 C23 0.4(5) . . . . ?
C21 C22 C23 C18 0.0(4) . . . . ?
C21 C22 C23 C27 176.2(3) . . . . ?
C22 C23 C27 C28 -80.6(4) . . . . ?
C22 C23 C27 C29 42.7(4) . . . . ?
C23 C18 C19 C20 0.9(4) . . . . ?
C23 C18 C19 C25 -179.1(2) . . . . ?
C25 C19 C20 C21 179.4(3) . . . . ?
C30 N4 C15 N2 12.2(4) . . . . ?
C30 N4 C15 N3 -165.9(2) . . . . ?
C30 N4 C17 C16 166.9(3) . . . . ?
C30 C31 C32 C33 -0.4(4) . . . . ?
C30 C31 C36 C37 -100.4(3) . . . . ?
C30 C31 C36 C38 138.5(3) . . . . ?
C30 C35 C39 C40 77.7(3) . . . . ?
C30 C35 C39 C41 -160.1(3) . . . . ?
C31 C30 C35 C34 4.7(4) . . . . ?
C31 C30 C35 C39 -170.5(3) . . . . ?
C31 C32 C33 C34 1.6(5) . . . . ?
C32 C31 C36 C37 76.2(4) . . . . ?
C32 C31 C36 C38 -44.8(4) . . . . ?
C32 C33 C34 C35 0.3(5) . . . . ?
C33 C34 C35 C30 -3.3(4) . . . . ?
C33 C34 C35 C39 172.0(3) . . . . ?
C34 C35 C39 C40 -97.3(3) . . . . ?
C34 C35 C39 C41 24.8(4) . . . . ?
C35 C30 C31 C32 -2.9(4) . . . . ?
C35 C30 C31 C36 173.9(3) . . . . ?
C36 C31 C32 C33 -177.3(3) . . . . ?
C42 P1 N1 Zn1 128.91(11) . . . . ?
C42 P1 N1 C3 -31.2(2) . . . . ?
C42 P1 N2 C15 -105.0(2) . . . . ?
C42 C43 C44 C45 -0.3(4) . . . . ?
C43 C42 C47 C46 0.0(4) . . . . ?
C43 C44 C45 C46 0.9(5) . . . . ?
C44 C45 C46 C47 -1.0(5) . . . . ?
C45 C46 C47 C42 0.5(5) . . . . ?
C47 C42 C43 C44 -0.1(4) . . . . ?
